data_2222068
loop_
_publ_author_name
'Wen, Yan-Mei'
'Feng, Tian-Jun'
'He, Li-Xin'

_publ_section_title
;Poly[[aquabis(\m~3~-isonicotinato-\k^3^<i>O</i>:<i>O</i>':<i>N</i>)tris(\m~2~-isonicotinato-\k^3^<i>O</i>,<i>O</i>':<i>N</i>)(nitrato-\k<i>O</i>)bis(\m~4~-oxalato-\k^6^<i>O</i>^1^,<i>O</i>^2^:<i>O</i>^2^:<i>O</i>^1'^,<i>O</i>^2'^:<i>O</i>^1'^)dierbium(III)tetrasilver(I)]
 tetrahydrate]
;
_journal_coeditor_code HY2195
_journal_issue 6
_journal_name_full 'Acta Crystallographica Section E'
_journal_page_first m676
_journal_page_last m677
_journal_paper_doi 10.1107/S160053680901842X
_journal_volume 65
_journal_year 2009
_chemical_formula_iupac '[Ag4 Er2 (C6 H4 N O2)5 (C2 O4)2 (N O3) (H2 O)], 4H2 O'
_chemical_formula_moiety 'C34 H22 Ag4 Er2 N6 O22, 4H2 O'
_chemical_formula_sum 'C34 H30 Ag4 Er2 N6 O26'
_chemical_formula_weight 1704.64
_chemical_name_systematic
;Poly[[aquabis(\m~3~-isonicotinato-\k^3^<i>O</i>:<i>O</i>':<i>N</i>)tris(\m~2~-
isonicotinato-\k^3^<i>O</i>,<i>O</i>':<i>N</i>)(nitrato-\k<i>O</i>)bis(\m~4~-
oxalato-\k^6^<i>O</i>^1^,<i>O</i>^2^:<i>O</i>^2^:<i>O</i>^1'^,<i>O</i>^2'^:
<i>O</i>^1'^)dierbium(III)tetrasilver(I)]
 tetrahydrate]
;
_space_group_IT_number 2
_symmetry_cell_setting triclinic
_symmetry_space_group_name_Hall '-P 1'
_symmetry_space_group_name_H-M 'P -1'
_atom_sites_solution_hydrogens geom
_atom_sites_solution_primary direct
_atom_sites_solution_secondary difmap
_audit_creation_method SHELXL-97
_cell_angle_alpha 76.9400(10)
_cell_angle_beta 76.6120(10)
_cell_angle_gamma 76.0350(10)
_cell_formula_units_Z 1
_cell_length_a 8.8561(8)
_cell_length_b 11.6428(8)
_cell_length_c 11.9597(9)
_cell_measurement_reflns_used 2895
_cell_measurement_temperature 296(2)
_cell_measurement_theta_max 27.89
_cell_measurement_theta_min 2.35
_cell_volume 1145.14(16)
_computing_cell_refinement 'SAINT (Bruker, 2007)'
_computing_data_collection 'APEX2 (Bruker, 2007)'
_computing_data_reduction 'SAINT (Bruker, 2007)'
_computing_molecular_graphics 'SHELXTL (Sheldrick, 2008) and DIAMOND (Brandenburg, 1999)'
_computing_publication_material 'SHELXTL (Sheldrick, 2008)'
_computing_structure_refinement 'SHELXL97 (Sheldrick, 2008)'
_computing_structure_solution 'SHELXS97 (Sheldrick, 2008)'
_diffrn_ambient_temperature 296(2)
_diffrn_measured_fraction_theta_full 0.978
_diffrn_measured_fraction_theta_max 0.978
_diffrn_measurement_device_type 'Bruker APEXII CCD'
_diffrn_measurement_method '\f and \w'
_diffrn_radiation_monochromator graphite
_diffrn_radiation_source 'fine-focus sealed tube'
_diffrn_radiation_type MoK\a
_diffrn_radiation_wavelength 0.71073
_diffrn_reflns_av_R_equivalents 0.0282
_diffrn_reflns_av_sigmaI/netI 0.0648
_diffrn_reflns_limit_h_max 10
_diffrn_reflns_limit_h_min -10
_diffrn_reflns_limit_k_max 13
_diffrn_reflns_limit_k_min -9
_diffrn_reflns_limit_l_max 14
_diffrn_reflns_limit_l_min -12
_diffrn_reflns_number 5823
_diffrn_reflns_theta_full 25.20
_diffrn_reflns_theta_max 25.20
_diffrn_reflns_theta_min 1.78
_diffrn_standards_number 0
_exptl_absorpt_coefficient_mu 5.398
_exptl_absorpt_correction_T_max 0.336
_exptl_absorpt_correction_T_min 0.224
_exptl_absorpt_correction_type multi-scan
_exptl_absorpt_process_details '(SADABS; Sheldrick, 1996)'
_exptl_crystal_colour colorless
_exptl_crystal_density_diffrn 2.472
_exptl_crystal_density_method 'not measured'
_exptl_crystal_description block
_exptl_crystal_F_000 808
_exptl_crystal_size_max 0.30
_exptl_crystal_size_mid 0.25
_exptl_crystal_size_min 0.21
_refine_diff_density_max 1.568
_refine_diff_density_min -1.316
_refine_ls_extinction_method none
_refine_ls_goodness_of_fit_ref 1.064
_refine_ls_hydrogen_treatment constr
_refine_ls_matrix_type full
_refine_ls_number_parameters 377
_refine_ls_number_reflns 4043
_refine_ls_number_restraints 95
_refine_ls_restrained_S_all 1.052
_refine_ls_R_factor_all 0.0674
_refine_ls_R_factor_gt 0.0529
_refine_ls_shift/su_max 0.001
_refine_ls_shift/su_mean 0.000
_refine_ls_structure_factor_coef Fsqd
_refine_ls_weighting_details 'calc w=1/[\s^2^(Fo^2^)+(0.0536P)^2^+8.9026P] where P=(Fo^2^+2Fc^2^)/3'
_refine_ls_weighting_scheme calc
_refine_ls_wR_factor_gt 0.1216
_refine_ls_wR_factor_ref 0.1282
_reflns_number_gt 3265
_reflns_number_total 4043
_reflns_threshold_expression I>2\s(I)
_cod_data_source_file hy2195.cif
_cod_data_source_block I
_cod_database_code 2222068
_cod_database_fobs_code 2222068

loop_
_symmetry_equiv_pos_as_xyz
'x, y, z'
'-x, -y, -z'

loop_
_atom_site_type_symbol
_atom_site_label
_atom_site_fract_x
_atom_site_fract_y
_atom_site_fract_z
_atom_site_U_iso_or_equiv
_atom_site_adp_type
_atom_site_calc_flag
_atom_site_refinement_flags
_atom_site_occupancy
_atom_site_disorder_assembly
_atom_site_disorder_group
Er Er1 0.75631(5) 0.84475(4) 1.13533(4) 0.02560(13) Uani d . 1 . 1
Ag Ag1 1.03061(11) 0.73575(8) 0.83111(8) 0.0482(3) Uani d . 1 . 1
Ag Ag2 0.34657(11) 0.20986(8) 1.22733(8) 0.0471(2) Uani d . 1 . 1
C C1 1.0226(11) 0.9620(8) 0.9516(8) 0.027(2) Uani d . 1 . 1
C C2 0.4797(11) 1.0449(8) 1.0425(8) 0.027(2) Uani d . 1 . 1
C C3 1.5447(11) 0.8125(8) 0.3439(9) 0.029(2) Uani d . 1 . 1
C C4 1.4291(12) 0.7896(9) 0.4583(9) 0.034(3) Uani d . 1 . 1
C C5 1.4180(12) 0.8533(8) 0.5437(9) 0.034(3) Uani d . 1 . 1
H H5 1.4845 0.9070 0.5338 0.041 Uiso calc R 1 . 1
C C6 1.3046(12) 0.8368(8) 0.6469(9) 0.035(3) Uani d . 1 . 1
H H6 1.2931 0.8834 0.7031 0.042 Uiso calc R 1 . 1
C C7 1.2262(14) 0.6927(10) 0.5844(10) 0.046(3) Uani d . 1 . 1
H H7 1.1616 0.6370 0.5969 0.056 Uiso calc R 1 . 1
C C8 1.3334(13) 0.7052(10) 0.4786(10) 0.044(3) Uani d . 1 . 1
H H8 1.3407 0.6585 0.4232 0.053 Uiso calc R 1 . 1
C C9 0.8121(10) 0.5945(8) 1.0183(9) 0.029(2) Uani d . 1 . 1
C C10 0.7093(11) 0.5019(8) 1.0682(9) 0.030(2) Uani d . 1 . 1
C C11 0.5937(12) 0.5111(9) 1.1686(10) 0.042(3) Uani d . 1 . 1
H H11 0.5839 0.5735 1.2082 0.050 Uiso calc R 1 . 1
C C12 0.4945(13) 0.4316(9) 1.2108(10) 0.040(3) Uani d . 1 . 1
H H12 0.4167 0.4421 1.2769 0.048 Uiso calc R 1 . 1
C C13 0.6205(13) 0.3255(10) 1.0633(10) 0.043(3) Uani d . 1 . 1
H H13 0.6291 0.2613 1.0264 0.052 Uiso calc R 1 . 1
C C14 0.7232(13) 0.4003(9) 1.0175(10) 0.039(3) Uani d . 1 . 1
H H14 0.8023 0.3851 0.9532 0.046 Uiso calc R 1 . 1
N N1 1.2105(10) 0.7535(8) 0.6665(8) 0.038(2) Uani d . 1 . 1
N N2 0.5076(10) 0.3372(7) 1.1577(7) 0.032(2) Uani d . 1 . 1
O O1 0.9558(8) 0.8752(6) 0.9658(6) 0.0322(17) Uani d . 1 . 1
O O2 1.1251(8) 0.9947(6) 0.8621(6) 0.0335(17) Uani d . 1 . 1
O O3 0.5567(8) 1.0219(5) 1.1240(6) 0.0308(16) Uani d . 1 A 1
O O4 0.3750(8) 1.1387(6) 1.0208(6) 0.0323(16) Uani d . 1 . 1
O O5 1.5301(8) 0.7718(6) 0.2569(6) 0.0358(18) Uani d D 1 . 1
O O6 1.6484(8) 0.8716(7) 0.3354(6) 0.0425(19) Uani d D 1 . 1
O O7 0.8188(8) 0.6624(6) 1.0829(6) 0.0359(18) Uani d D 1 . 1
O O8 0.8790(8) 0.5966(6) 0.9143(6) 0.0387(18) Uani d D 1 . 1
O O11 0.9834(9) 0.7560(8) 1.2154(8) 0.057(2) Uani d U 1 B 1
H H11A 1.0281 0.7809 1.2572 0.085 Uiso d PR 0.50 B 2
H H11B 0.9946 0.6776 1.2434 0.085 Uiso d PR 0.50 B 2
N N3 0.995(4) 0.651(2) 1.281(2) 0.085(8) Uani d PU 0.50 B 1
O O12 0.860(3) 0.612(2) 1.318(2) 0.088(7) Uani d PU 0.50 B 1
O O13 1.125(3) 0.595(3) 1.313(3) 0.133(12) Uani d P 0.50 B 1
O O14 0.209(2) 0.3871(14) 0.4571(16) 0.063(5) Uani d P 0.50 C 1
H H14A 0.1251 0.3651 0.4575 0.095 Uiso d PR 0.50 C 1
H H14B 0.1868 0.4304 0.5088 0.095 Uiso d PR 0.50 C 1
O O15 1.035(3) 0.5205(17) 1.2890(18) 0.078(6) Uani d P 0.50 D 2
H H15A 1.0173 0.4989 1.2315 0.117 Uiso d PR 0.50 D 2
H H15B 1.1234 0.4801 1.3018 0.117 Uiso d PR 0.50 D 2
O O16 0.7488(11) 0.1435(8) 0.8439(9) 0.080(3) Uani d . 1 . .
H H16A 0.8223 0.1814 0.8284 0.120 Uiso d R 1 . .
H H16B 0.6798 0.1831 0.8045 0.120 Uiso d R 1 . .
N N5 0.1892(14) 0.1154(11) 1.3561(10) 0.037(4) Uani d PGU 0.50 . -1
C C15 0.1322(18) 0.0286(12) 1.3241(10) 0.042(5) Uani d PGU 0.50 . -1
H H15 0.1631 0.0135 1.2482 0.051 Uiso calc PR 0.50 . -1
C C16 0.029(2) -0.0355(13) 1.4057(13) 0.049(5) Uani d PGU 0.50 . -1
H H16 -0.0092 -0.0935 1.3843 0.058 Uiso calc PR 0.50 . -1
C C17 -0.0173(19) -0.0129(14) 1.5192(12) 0.035(4) Uani d PGU 0.50 . -1
C C18 0.0398(18) 0.0739(14) 1.5512(9) 0.039(4) Uani d PGU 0.50 . -1
H H18 0.0088 0.0890 1.6271 0.047 Uiso calc PR 0.50 . -1
C C19 0.1430(16) 0.1380(11) 1.4696(11) 0.042(5) Uani d PGU 0.50 . -1
H H19 0.1812 0.1960 1.4910 0.050 Uiso calc PR 0.50 . -1
C C20 -0.136(3) -0.087(2) 1.607(3) 0.048(5) Uani d PU 0.50 . -1
O O9 -0.180(3) -0.162(2) 1.5730(17) 0.095(7) Uani d PDU 0.50 . -1
O O10 -0.170(2) -0.0606(18) 1.7064(16) 0.070(6) Uani d PDU 0.50 . -1

loop_
_atom_site_aniso_label
_atom_site_aniso_U_11
_atom_site_aniso_U_22
_atom_site_aniso_U_33
_atom_site_aniso_U_12
_atom_site_aniso_U_13
_atom_site_aniso_U_23
Er1 0.0229(2) 0.0283(2) 0.0268(2) -0.01183(17) 0.00013(17) -0.00509(17)
Ag1 0.0470(5) 0.0600(6) 0.0354(5) -0.0242(4) 0.0112(4) -0.0090(4)
Ag2 0.0507(5) 0.0476(5) 0.0445(5) -0.0299(4) 0.0100(4) -0.0089(4)
C1 0.023(5) 0.032(5) 0.026(5) -0.009(4) 0.002(4) -0.005(4)
C2 0.026(5) 0.027(5) 0.027(5) -0.008(4) 0.001(4) -0.004(4)
C3 0.031(5) 0.021(5) 0.033(6) -0.006(4) -0.005(4) -0.003(4)
C4 0.029(5) 0.036(6) 0.032(6) -0.004(4) 0.002(4) -0.007(5)
C5 0.043(6) 0.023(5) 0.035(6) -0.019(4) 0.007(5) -0.002(4)
C6 0.046(6) 0.021(5) 0.038(6) -0.010(4) -0.006(5) -0.004(4)
C7 0.053(7) 0.046(6) 0.040(7) -0.032(5) 0.014(5) -0.010(5)
C8 0.049(6) 0.042(6) 0.044(7) -0.027(5) 0.015(5) -0.019(5)
C9 0.016(4) 0.026(5) 0.043(6) -0.009(4) -0.014(4) 0.012(4)
C10 0.030(5) 0.028(5) 0.035(6) -0.013(4) -0.012(4) 0.003(4)
C11 0.043(6) 0.031(5) 0.056(7) -0.021(5) 0.013(5) -0.027(5)
C12 0.047(6) 0.037(6) 0.040(6) -0.022(5) 0.005(5) -0.015(5)
C13 0.055(7) 0.035(6) 0.042(7) -0.026(5) 0.002(6) -0.007(5)
C14 0.042(6) 0.035(6) 0.038(6) -0.017(5) 0.006(5) -0.010(5)
N1 0.036(5) 0.043(5) 0.031(5) -0.016(4) 0.009(4) -0.004(4)
N2 0.042(5) 0.021(4) 0.036(5) -0.016(4) -0.002(4) -0.001(3)
O1 0.034(4) 0.025(3) 0.036(4) -0.018(3) 0.008(3) -0.005(3)
O2 0.037(4) 0.036(4) 0.034(4) -0.023(3) 0.003(3) -0.013(3)
O3 0.033(4) 0.024(3) 0.039(4) -0.002(3) -0.011(3) -0.012(3)
O4 0.031(4) 0.037(4) 0.032(4) -0.001(3) -0.009(3) -0.016(3)
O5 0.036(4) 0.032(4) 0.039(4) -0.017(3) 0.001(3) -0.004(3)
O6 0.039(4) 0.058(5) 0.036(4) -0.034(4) 0.006(3) -0.006(3)
O7 0.038(4) 0.022(3) 0.049(5) -0.014(3) -0.005(3) -0.004(3)
O8 0.041(4) 0.035(4) 0.042(5) -0.020(3) -0.001(4) -0.004(3)
O11 0.052(5) 0.055(5) 0.068(6) -0.011(4) -0.033(4) 0.001(4)
N3 0.12(2) 0.081(17) 0.087(18) -0.060(16) -0.025(17) -0.036(14)
O12 0.099(15) 0.086(14) 0.102(17) -0.043(13) -0.028(13) -0.030(12)
O13 0.099(19) 0.12(2) 0.14(2) -0.004(17) -0.052(18) 0.058(18)
O14 0.054(10) 0.040(9) 0.082(13) -0.013(8) -0.005(10) 0.015(9)
O15 0.121(17) 0.054(11) 0.080(14) -0.036(12) -0.042(13) -0.010(10)
O16 0.068(6) 0.064(6) 0.117(9) -0.029(5) -0.044(6) 0.010(6)
N5 0.041(10) 0.028(9) 0.043(8) -0.021(7) 0.005(8) -0.003(7)
C15 0.053(12) 0.037(11) 0.041(10) -0.017(9) -0.015(8) 0.000(8)
C16 0.055(12) 0.039(11) 0.062(9) -0.029(9) -0.007(9) -0.014(8)
C17 0.020(8) 0.029(9) 0.057(8) -0.009(6) -0.009(7) -0.003(7)
C18 0.032(10) 0.043(10) 0.042(9) -0.019(7) 0.003(8) -0.007(7)
C19 0.049(12) 0.029(10) 0.049(10) -0.025(8) 0.002(10) -0.007(8)
C20 0.026(10) 0.029(10) 0.075(10) -0.006(7) -0.011(9) 0.018(8)
O9 0.090(13) 0.125(15) 0.088(14) -0.089(12) 0.001(13) 0.001(11)
O10 0.053(11) 0.068(13) 0.072(10) -0.016(10) 0.005(10) 0.011(9)

loop_
_atom_type_symbol
_atom_type_description
_atom_type_scat_dispersion_real
_atom_type_scat_dispersion_imag
_atom_type_scat_source
C C 0.0033 0.0016 'International Tables Vol C Tables 4.2.6.8 and 6.1.1.4'
H H 0.0000 0.0000 'International Tables Vol C Tables 4.2.6.8 and 6.1.1.4'
N N 0.0061 0.0033 'International Tables Vol C Tables 4.2.6.8 and 6.1.1.4'
O O 0.0106 0.0060 'International Tables Vol C Tables 4.2.6.8 and 6.1.1.4'
Ag Ag -0.8971 1.1015 'International Tables Vol C Tables 4.2.6.8 and 6.1.1.4'
Er Er -0.2586 4.9576 'International Tables Vol C Tables 4.2.6.8 and 6.1.1.4'

loop_
_geom_angle_atom_site_label_1
_geom_angle_atom_site_label_2
_geom_angle_atom_site_label_3
_geom_angle_site_symmetry_1
_geom_angle_site_symmetry_3
_geom_angle
_geom_angle_publ_flag
O7 Er1 O11 . . 78.4(3) ?
O7 Er1 O2 . 2_777 140.7(2) ?
O11 Er1 O2 . 2_777 74.3(3) ?
O7 Er1 O4 . 2_677 73.3(2) ?
O11 Er1 O4 . 2_677 146.0(3) ?
O2 Er1 O4 2_777 2_677 118.2(2) ?
O7 Er1 O3 . . 139.7(2) ?
O11 Er1 O3 . . 141.7(3) ?
O2 Er1 O3 2_777 . 73.1(2) ?
O4 Er1 O3 2_677 . 69.5(2) ?
O7 Er1 O1 . . 78.8(2) ?
O11 Er1 O1 . . 79.9(3) ?
O2 Er1 O1 2_777 . 69.1(2) ?
O4 Er1 O1 2_677 . 76.4(2) ?
O3 Er1 O1 . . 106.1(2) ?
O7 Er1 O5 . 1_456 83.7(2) ?
O11 Er1 O5 . 1_456 110.4(3) ?
O2 Er1 O5 2_777 1_456 132.3(2) ?
O4 Er1 O5 2_677 1_456 85.0(2) ?
O3 Er1 O5 . 1_456 78.5(2) ?
O1 Er1 O5 . 1_456 157.4(2) ?
O7 Er1 O6 . 1_456 122.2(2) ?
O11 Er1 O6 . 1_456 81.4(3) ?
O2 Er1 O6 2_777 1_456 81.1(2) ?
O4 Er1 O6 2_677 1_456 130.0(2) ?
O3 Er1 O6 . 1_456 74.3(2) ?
O1 Er1 O6 . 1_456 148.1(2) ?
O5 Er1 O6 1_456 1_456 54.4(2) ?
N1 Ag1 O8 . . 132.0(3) ?
N1 Ag1 O1 . . 124.5(3) ?
O8 Ag1 O1 . . 103.6(2) ?
N5 Ag2 N2 . . 156.4(4) ?
O1 C1 O2 . . 125.7(9) ?
O1 C1 C1 . 2_777 117.7(10) ?
O2 C1 C1 . 2_777 116.6(10) ?
O3 C2 O4 . . 125.6(9) ?
O3 C2 C2 . 2_677 117.8(10) ?
O4 C2 C2 . 2_677 116.5(11) ?
O6 C3 O5 . . 121.5(9) ?
O6 C3 C4 . . 120.3(9) ?
O5 C3 C4 . . 118.2(9) ?
O6 C3 Er1 . 1_654 61.3(5) ?
O5 C3 Er1 . 1_654 60.3(5) ?
C4 C3 Er1 . 1_654 177.8(7) ?
C5 C4 C8 . . 118.8(9) ?
C5 C4 C3 . . 119.4(9) ?
C8 C4 C3 . . 121.8(10) ?
C4 C5 C6 . . 119.2(10) ?
C4 C5 H5 . . 120.4 ?
C6 C5 H5 . . 120.4 ?
N1 C6 C5 . . 121.6(10) ?
N1 C6 H6 . . 119.2 ?
C5 C6 H6 . . 119.2 ?
N1 C7 C8 . . 124.5(10) ?
N1 C7 H7 . . 117.8 ?
C8 C7 H7 . . 117.8 ?
C4 C8 C7 . . 118.2(10) ?
C4 C8 H8 . . 120.9 ?
C7 C8 H8 . . 120.9 ?
O7 C9 O8 . . 126.5(9) ?
O7 C9 C10 . . 117.7(9) ?
O8 C9 C10 . . 115.7(9) ?
C11 C10 C14 . . 115.3(9) ?
C11 C10 C9 . . 121.7(9) ?
C14 C10 C9 . . 123.0(9) ?
C12 C11 C10 . . 122.1(10) ?
C12 C11 H11 . . 118.9 ?
C10 C11 H11 . . 118.9 ?
N2 C12 C11 . . 121.0(10) ?
N2 C12 H12 . . 119.5 ?
C11 C12 H12 . . 119.5 ?
N2 C13 C14 . . 124.5(10) ?
N2 C13 H13 . . 117.7 ?
C14 C13 H13 . . 117.7 ?
C13 C14 C10 . . 119.4(10) ?
C13 C14 H14 . . 120.3 ?
C10 C14 H14 . . 120.3 ?
C7 N1 C6 . . 117.5(9) ?
C7 N1 Ag1 . . 123.2(7) ?
C6 N1 Ag1 . . 119.2(7) ?
C13 N2 C12 . . 117.6(9) ?
C13 N2 Ag2 . . 122.1(7) ?
C12 N2 Ag2 . . 120.4(7) ?
C1 O1 Er1 . . 118.2(6) ?
C1 O1 Ag1 . . 121.9(6) ?
Er1 O1 Ag1 . . 119.9(3) ?
C1 O2 Er1 . 2_777 118.2(6) ?
C2 O3 Er1 . . 117.8(6) ?
C2 O4 Er1 . 2_677 118.2(6) ?
C3 O5 Er1 . 1_654 92.1(6) ?
C3 O6 Er1 . 1_654 91.9(6) ?
C9 O7 Er1 . . 150.9(6) ?
C9 O8 Ag1 . . 118.1(6) ?
N3 O11 Er1 . . 120.6(14) ?
N3 O11 H11A . . 91.9 ?
Er1 O11 H11A . . 130.9 ?
Er1 O11 H11B . . 115.6 ?
H11A O11 H11B . . 103.8 ?
O13 N3 O11 . . 121(3) ?
O13 N3 O12 . . 123(3) ?
O11 N3 O12 . . 115(3) ?
O13 N3 H11B . . 120.8 ?
O12 N3 H11B . . 110.8 ?
N3 O13 H15B . . 100.2 ?
H14A O14 H14B . . 106.6 ?
H15A O15 H15B . . 106.7 ?
H16A O16 H16B . . 107.4 ?
C15 N5 C19 . . 120.0 ?
C15 N5 Ag2 . . 118.0(7) ?
C19 N5 Ag2 . . 122.0(7) ?
N5 C15 C16 . . 120.0 ?
N5 C15 H15 . . 120.0 ?
C16 C15 H15 . . 120.0 ?
C15 C16 C17 . . 120.0 ?
C15 C16 H16 . . 120.0 ?
C17 C16 H16 . . 120.0 ?
C18 C17 C16 . . 120.0 ?
C18 C17 C20 . . 122.1(15) ?
C16 C17 C20 . . 117.9(15) ?
C17 C18 C19 . . 120.0 ?
C17 C18 H18 . . 120.0 ?
C19 C18 H18 . . 120.0 ?
C18 C19 N5 . . 120.0 ?
C18 C19 H19 . . 120.0 ?
N5 C19 H19 . . 120.0 ?
O9 C20 O10 . . 128(2) ?
O9 C20 C17 . . 118(2) ?
O10 C20 C17 . . 113(2) ?

loop_
_geom_bond_atom_site_label_1
_geom_bond_atom_site_label_2
_geom_bond_site_symmetry_2
_geom_bond_distance
_geom_bond_publ_flag
Er1 O7 . 2.254(7) y
Er1 O11 . 2.339(8) y
Er1 O2 2_777 2.364(7) y
Er1 O4 2_677 2.369(7) y
Er1 O3 . 2.371(6) y
Er1 O1 . 2.382(6) y
Er1 O5 1_456 2.400(6) y
Er1 O6 1_456 2.423(7) y
Ag1 N1 . 2.231(8) y
Ag1 O8 . 2.263(7) y
Ag1 O1 . 2.417(7) y
Ag2 N5 . 2.122(9) y
Ag2 N2 . 2.199(8) y
Ag2 O9 2_558 2.521(9) y
Ag2 O10 2_558 2.492(9) y
C1 O1 . 1.251(11) ?
C1 O2 . 1.283(11) ?
C1 C1 2_777 1.536(19) ?
C2 O3 . 1.260(12) ?
C2 O4 . 1.270(11) ?
C2 C2 2_677 1.545(19) ?
C3 O6 . 1.248(12) ?
C3 O5 . 1.280(12) ?
C3 C4 . 1.519(13) ?
C3 Er1 1_654 2.762(10) ?
C4 C5 . 1.365(15) ?
C4 C8 . 1.394(14) ?
C5 C6 . 1.407(14) ?
C5 H5 . 0.9300 ?
C6 N1 . 1.374(13) ?
C6 H6 . 0.9300 ?
C7 N1 . 1.299(14) ?
C7 C8 . 1.396(15) ?
C7 H7 . 0.9300 ?
C8 H8 . 0.9300 ?
C9 O7 . 1.243(12) ?
C9 O8 . 1.246(12) ?
C9 C10 . 1.509(13) ?
C10 C11 . 1.392(14) ?
C10 C14 . 1.415(15) ?
C11 C12 . 1.365(14) ?
C11 H11 . 0.9300 ?
C12 N2 . 1.357(13) ?
C12 H12 . 0.9300 ?
C13 N2 . 1.332(13) ?
C13 C14 . 1.350(14) ?
C13 H13 . 0.9300 ?
C14 H14 . 0.9300 ?
O2 Er1 2_777 2.364(7) ?
O4 Er1 2_677 2.369(7) ?
O5 Er1 1_654 2.400(6) ?
O6 Er1 1_654 2.423(7) ?
O11 N3 . 1.28(3) ?
O11 H11A . 0.8385 ?
O11 H11B . 0.8880 ?
N3 O13 . 1.28(4) ?
N3 O12 . 1.32(3) ?
O14 H14A . 0.8385 ?
O14 H14B . 0.8436 ?
O15 H15A . 0.8402 ?
O15 H15B . 0.8410 ?
O16 H16A . 0.8365 ?
O16 H16B . 0.8405 ?
N5 C15 . 1.3900 ?
N5 C19 . 1.3900 ?
C15 C16 . 1.3900 ?
C15 H15 . 0.9300 ?
C16 C17 . 1.3900 ?
C16 H16 . 0.9300 ?
C17 C18 . 1.3900 ?
C17 C20 . 1.57(3) ?
C18 C19 . 1.3900 ?
C18 H18 . 0.9300 ?
C19 H19 . 0.9300 ?
C20 O9 . 1.22(3) ?
C20 O10 . 1.24(3) ?

loop_
_geom_hbond_atom_site_label_D
_geom_hbond_atom_site_label_H
_geom_hbond_atom_site_label_A
_geom_hbond_site_symmetry_A
_geom_hbond_distance_DH
_geom_hbond_distance_HA
_geom_hbond_distance_DA
_geom_hbond_angle_DHA
_geom_hbond_publ_flag
O14 H14A O9 2_557 0.84 2.39 2.81(3) 111 y
O14 H14B O12 2_667 0.84 1.99 2.62(3) 131 y
O16 H16A O11 2_767 0.84 1.95 2.773(12) 170 y
O16 H16B O5 2_766 0.84 2.06 2.862(12) 158 y
C6 H6 O2 1_555 0.93 2.53 3.371(12) 151 y
C11 H11 O5 1_456 0.93 2.42 3.315(8) 162 y
C12 H12 O14 1_556 0.93 2.56 3.441(2) 158 y
